data_4128462
loop_
_publ_author_name
'Hung, Kevin'
'Condakes, Matthew L.'
'Novaes, Luiz F. T.'
'Harwood, Stephen J.'
'Morikawa, Takahiro'
'Yang, Zhi'
'Maimone, Thomas J.'

_publ_section_title
;
 Development of a Terpene Feedstock-Based Oxidative Synthetic Approach to
 the Illicium Sesquiterpenes.
;
_journal_issue 7
_journal_name_full 'Journal of the American Chemical Society'
_journal_page_first 3083
_journal_page_last 3099
_journal_paper_doi 10.1021/jacs.8b12247
_journal_volume 141
_journal_year 2019
_chemical_absolute_configuration ad
_chemical_formula_moiety 'C H Cl3, C32 H46 O5'
_chemical_formula_sum 'C33 H47 Cl3 O5'
_chemical_formula_weight 630.05
_space_group_crystal_system orthorhombic
_space_group_IT_number 19
_space_group_name_Hall 'P 2ac 2ab'
_space_group_name_H-M_alt 'P 21 21 21'
_atom_sites_solution_hydrogens geom
_atom_sites_solution_primary dual
_audit_creation_method SHELXL-2014/7
_cell_angle_alpha 90
_cell_angle_beta 90
_cell_angle_gamma 90
_cell_formula_units_Z 4
_cell_length_a 6.83561(4)
_cell_length_b 15.11333(9)
_cell_length_c 30.94568(18)
_cell_measurement_reflns_used 40279
_cell_measurement_temperature 100(2)
_cell_measurement_theta_max 78.8390
_cell_measurement_theta_min 3.2360
_cell_volume 3196.96(3)
_computing_cell_refinement 'CrysAlisPro 1.171.39.46e (Rigaku OD, 2018)'
_computing_data_collection 'CrysAlisPro 1.171.39.46e (Rigaku OD, 2018)'
_computing_data_reduction 'CrysAlisPro 1.171.39.46e (Rigaku OD, 2018)'
_computing_molecular_graphics 'Olex2 (Dolomanov et al., 2009)'
_computing_publication_material 'Olex2 (Dolomanov et al., 2009)'
_computing_structure_refinement 'SHELXL-2014/7 (Sheldrick, 2014)'
_computing_structure_solution 'ShelXT (Sheldrick, 2015)'
_diffrn_ambient_temperature 100(2)
_diffrn_measured_fraction_theta_full 0.999
_diffrn_measured_fraction_theta_max 0.999
_diffrn_measurement_device_type 'ROD, Synergy Custom DW system, Pilatus 200K'
_diffrn_measurement_method '\w scans'
_diffrn_radiation_type CuK\a
_diffrn_radiation_wavelength 1.54184
_diffrn_reflns_av_R_equivalents 0.0434
_diffrn_reflns_av_unetI/netI 0.0177
_diffrn_reflns_Laue_measured_fraction_full 0.999
_diffrn_reflns_Laue_measured_fraction_max 0.999
_diffrn_reflns_limit_h_max 8
_diffrn_reflns_limit_h_min -8
_diffrn_reflns_limit_k_max 18
_diffrn_reflns_limit_k_min -17
_diffrn_reflns_limit_l_max 38
_diffrn_reflns_limit_l_min -38
_diffrn_reflns_number 48462
_diffrn_reflns_point_group_measured_fraction_full 0.999
_diffrn_reflns_point_group_measured_fraction_max 0.999
_diffrn_reflns_theta_full 74.000
_diffrn_reflns_theta_max 74.500
_diffrn_reflns_theta_min 2.856
_diffrn_source 'Rotating-anode X-ray tube'
_exptl_absorpt_coefficient_mu 2.907
_exptl_absorpt_correction_T_max 1.00000
_exptl_absorpt_correction_T_min 0.86558
_exptl_absorpt_correction_type multi-scan
_exptl_absorpt_process_details
;
Olex2 1.2-ac3
(compiled 2017.08.10 svn.r3458 for OlexSys, GUI svn.r5381)
;
_exptl_crystal_colour colourless
_exptl_crystal_density_diffrn 1.309
_exptl_crystal_description block
_exptl_crystal_F_000 1344
_exptl_crystal_size_max 0.280
_exptl_crystal_size_mid 0.170
_exptl_crystal_size_min 0.130
_refine_diff_density_max 1.564
_refine_diff_density_min -0.700
_refine_diff_density_rms 0.078
_refine_ls_abs_structure_details
;
 Flack x determined using 2727 quotients [(I+)-(I-)]/[(I+)+(I-)]
 (Parsons, Flack and Wagner, Acta Cryst. B69 (2013) 249-259).
;
_refine_ls_abs_structure_Flack 0.013(4)
_refine_ls_extinction_method none
_refine_ls_goodness_of_fit_ref 1.056
_refine_ls_hydrogen_treatment constr
_refine_ls_matrix_type full
_refine_ls_number_parameters 378
_refine_ls_number_reflns 6546
_refine_ls_number_restraints 0
_refine_ls_restrained_S_all 1.056
_refine_ls_R_factor_all 0.0488
_refine_ls_R_factor_gt 0.0483
_refine_ls_shift/su_max 0.000
_refine_ls_shift/su_mean 0.000
_refine_ls_structure_factor_coef Fsqd
_refine_ls_weighting_details 'w=1/[\s^2^(Fo^2^)+(0.0870P)^2^+2.9229P] where P=(Fo^2^+2Fc^2^)/3'
_refine_ls_weighting_scheme calc
_refine_ls_wR_factor_gt 0.1394
_refine_ls_wR_factor_ref 0.1398
_reflns_Friedel_coverage 0.753
_reflns_Friedel_fraction_full 1.000
_reflns_Friedel_fraction_max 1.000
_reflns_number_gt 6465
_reflns_number_total 6546
_reflns_threshold_expression 'I > 2\s(I)'
_cod_data_source_file ja8b12247_si_003.cif
_cod_data_source_block MLC_LIT_OA2
_cod_database_code 4128462
_shelx_shelxl_version_number 2014/7
_shelx_space_group_comment
;
The symmetry employed for this shelxl refinement is uniquely defined
by the following loop, which should always be used as a source of
symmetry information in preference to the above space-group names.
They are only intended as comments.
;
_shelx_estimated_absorpt_t_min 0.497
_shelx_estimated_absorpt_t_max 0.704

loop_
_space_group_symop_operation_xyz
'x, y, z'
'-x+1/2, -y, z+1/2'
'-x, y+1/2, -z+1/2'
'x+1/2, -y+1/2, -z'

loop_
_atom_site_label
_atom_site_type_symbol
_atom_site_fract_x
_atom_site_fract_y
_atom_site_fract_z
_atom_site_U_iso_or_equiv
_atom_site_adp_type
_atom_site_occupancy
_atom_site_site_symmetry_order
_atom_site_calc_flag
_atom_site_refinement_flags_posn
_atom_site_refinement_flags_adp
C1 C 0.5487(6) 0.1669(3) 0.52186(13) 0.0303(8) Uani 1 1 d . .
H1A H 0.6705 0.1389 0.5314 0.046 Uiso 1 1 calc R U
H1B H 0.5277 0.1545 0.4911 0.046 Uiso 1 1 calc R U
H1C H 0.4390 0.1433 0.5387 0.046 Uiso 1 1 calc R U
C2 C 0.5623(5) 0.2659(2) 0.52866(12) 0.0237(7) Uani 1 1 d . .
C3 C 0.6013(5) 0.3779(2) 0.58280(11) 0.0178(6) Uani 1 1 d . .
H3 H 0.6848 0.4080 0.5607 0.021 Uiso 1 1 calc R U
C4 C 0.4022(5) 0.4211(2) 0.58308(11) 0.0194(6) Uani 1 1 d . .
H4A H 0.3156 0.3896 0.6036 0.023 Uiso 1 1 calc R U
H4B H 0.3432 0.4170 0.5539 0.023 Uiso 1 1 calc R U
C5 C 0.4184(5) 0.5190(2) 0.59637(10) 0.0179(6) Uani 1 1 d . .
H5A H 0.2858 0.5455 0.5969 0.021 Uiso 1 1 calc R U
H5B H 0.4963 0.5511 0.5744 0.021 Uiso 1 1 calc R U
C6 C 0.5145(4) 0.5315(2) 0.64105(10) 0.0151(6) Uani 1 1 d . .
C7 C 0.3669(5) 0.4986(2) 0.67540(11) 0.0178(6) Uani 1 1 d . .
H7A H 0.2763 0.5465 0.6827 0.027 Uiso 1 1 calc R U
H7B H 0.4378 0.4801 0.7014 0.027 Uiso 1 1 calc R U
H7C H 0.2932 0.4483 0.6638 0.027 Uiso 1 1 calc R U
C8 C 0.7136(4) 0.4802(2) 0.64095(10) 0.0153(6) Uani 1 1 d . .
H8 H 0.7946 0.5105 0.6184 0.018 Uiso 1 1 calc R U
C9 C 0.7070(5) 0.3810(2) 0.62661(11) 0.0169(6) Uani 1 1 d . .
C10 C 0.6130(5) 0.3186(2) 0.66001(12) 0.0229(7) Uani 1 1 d . .
H10A H 0.4705 0.3258 0.6594 0.034 Uiso 1 1 calc R U
H10B H 0.6622 0.3330 0.6889 0.034 Uiso 1 1 calc R U
H10C H 0.6464 0.2572 0.6530 0.034 Uiso 1 1 calc R U
C11 C 0.9180(5) 0.3502(2) 0.61850(13) 0.0241(7) Uani 1 1 d . .
H11A H 0.9164 0.2928 0.6038 0.036 Uiso 1 1 calc R U
H11B H 0.9866 0.3444 0.6462 0.036 Uiso 1 1 calc R U
H11C H 0.9857 0.3937 0.6004 0.036 Uiso 1 1 calc R U
C12 C 0.8235(5) 0.4952(2) 0.68311(10) 0.0157(6) Uani 1 1 d . .
H12A H 0.9456 0.4599 0.6829 0.019 Uiso 1 1 calc R U
H12B H 0.7422 0.4743 0.7075 0.019 Uiso 1 1 calc R U
C13 C 0.8740(5) 0.5927(2) 0.68981(10) 0.0152(6) Uani 1 1 d . .
H13A H 0.9671 0.6115 0.6671 0.018 Uiso 1 1 calc R U
H13B H 0.9397 0.5997 0.7181 0.018 Uiso 1 1 calc R U
C14 C 0.6926(4) 0.6536(2) 0.68841(9) 0.0142(6) Uani 1 1 d . .
C15 C 0.5757(5) 0.6379(2) 0.73052(10) 0.0179(6) Uani 1 1 d . .
H15A H 0.5772 0.5748 0.7376 0.027 Uiso 1 1 calc R U
H15B H 0.4403 0.6576 0.7265 0.027 Uiso 1 1 calc R U
H15C H 0.6356 0.6716 0.7541 0.027 Uiso 1 1 calc R U
C16 C 0.5690(4) 0.6291(2) 0.64860(10) 0.0142(6) Uani 1 1 d . .
C17 C 0.5168(5) 0.6917(2) 0.61996(10) 0.0158(6) Uani 1 1 d . .
H17 H 0.4218 0.6764 0.5988 0.019 Uiso 1 1 calc R U
C18 C 0.5960(5) 0.7820(2) 0.61899(10) 0.0162(6) Uani 1 1 d . .
C19 C 0.7894(4) 0.7967(2) 0.64331(9) 0.0132(6) Uani 1 1 d . .
C20 C 0.9495(5) 0.7514(2) 0.61584(10) 0.0177(6) Uani 1 1 d . .
H20A H 0.9141 0.6894 0.6110 0.027 Uiso 1 1 calc R U
H20B H 1.0749 0.7543 0.6311 0.027 Uiso 1 1 calc R U
H20C H 0.9611 0.7818 0.5880 0.027 Uiso 1 1 calc R U
C21 C 0.7539(4) 0.7535(2) 0.68805(10) 0.0138(6) Uani 1 1 d . .
C22 C 0.9244(5) 0.7743(2) 0.71850(10) 0.0167(6) Uani 1 1 d . .
H22A H 1.0492 0.7560 0.7049 0.020 Uiso 1 1 calc R U
H22B H 0.9088 0.7408 0.7458 0.020 Uiso 1 1 calc R U
C23 C 0.9295(5) 0.8741(2) 0.72824(10) 0.0175(6) Uani 1 1 d . .
H23A H 1.0643 0.8967 0.7244 0.021 Uiso 1 1 calc R U
H23B H 0.8899 0.8846 0.7586 0.021 Uiso 1 1 calc R U
C24 C 0.7891(5) 0.9237(2) 0.69745(10) 0.0152(6) Uani 1 1 d . .
C25 C 0.5894(5) 0.8884(2) 0.70848(10) 0.0156(6) Uani 1 1 d . .
C26 C 0.8285(5) 0.8978(2) 0.64971(10) 0.0144(6) Uani 1 1 d . .
H26 H 0.7294 0.9298 0.6318 0.017 Uiso 1 1 calc R U
C27 C 1.0309(5) 0.9330(2) 0.63581(10) 0.0169(6) Uani 1 1 d . .
H27A H 1.0555 0.9163 0.6054 0.020 Uiso 1 1 calc R U
H27B H 1.1333 0.9050 0.6538 0.020 Uiso 1 1 calc R U
C28 C 1.0451(5) 1.0348(2) 0.64035(11) 0.0197(7) Uani 1 1 d . .
C29 C 0.9064(6) 1.0812(2) 0.60847(12) 0.0268(8) Uani 1 1 d . .
H29A H 0.9288 1.0581 0.5793 0.040 Uiso 1 1 calc R U
H29B H 0.9314 1.1450 0.6088 0.040 Uiso 1 1 calc R U
H29C H 0.7706 1.0699 0.6170 0.040 Uiso 1 1 calc R U
C30 C 1.2566(6) 1.0625(2) 0.63058(12) 0.0261(8) Uani 1 1 d . .
H30A H 1.3454 1.0329 0.6508 0.039 Uiso 1 1 calc R U
H30B H 1.2693 1.1267 0.6338 0.039 Uiso 1 1 calc R U
H30C H 1.2902 1.0455 0.6009 0.039 Uiso 1 1 calc R U
C31 C 0.9958(5) 1.0615(2) 0.68717(11) 0.0215(7) Uani 1 1 d . .
H31A H 1.1015 1.0404 0.7065 0.026 Uiso 1 1 calc R U
H31B H 0.9917 1.1268 0.6891 0.026 Uiso 1 1 calc R U
C32 C 0.8011(5) 1.0242(2) 0.70301(11) 0.0193(6) Uani 1 1 d . .
H32A H 0.6931 1.0523 0.6867 0.023 Uiso 1 1 calc R U
H32B H 0.7841 1.0391 0.7339 0.023 Uiso 1 1 calc R U
C33 C 0.3324(7) 0.8924(3) 0.51085(13) 0.0370(9) Uani 1 1 d . .
H33 H 0.3860 0.8821 0.5405 0.044 Uiso 1 1 calc R U
Cl1 Cl 0.21777(19) 0.79496(8) 0.49277(4) 0.0481(3) Uani 1 1 d . .
Cl2 Cl 0.1671(2) 0.98050(8) 0.51284(3) 0.0459(3) Uani 1 1 d . .
Cl3 Cl 0.5264(2) 0.92181(9) 0.47606(4) 0.0510(3) Uani 1 1 d . .
O1 O 0.5583(5) 0.32030(18) 0.50061(9) 0.0321(6) Uani 1 1 d . .
O2 O 0.5812(4) 0.28469(15) 0.57103(8) 0.0213(5) Uani 1 1 d . .
O3 O 0.5200(4) 0.83990(16) 0.59676(8) 0.0259(6) Uani 1 1 d . .
O4 O 0.5769(3) 0.79954(15) 0.70446(7) 0.0144(4) Uani 1 1 d . .
O5 O 0.4481(3) 0.92935(16) 0.72039(8) 0.0211(5) Uani 1 1 d . .

loop_
_atom_site_aniso_label
_atom_site_aniso_U_11
_atom_site_aniso_U_22
_atom_site_aniso_U_33
_atom_site_aniso_U_23
_atom_site_aniso_U_13
_atom_site_aniso_U_12
C1 0.033(2) 0.0235(18) 0.035(2) -0.0103(15) -0.0024(17) -0.0013(16)
C2 0.0186(16) 0.0247(17) 0.0277(17) -0.0087(14) -0.0011(14) 0.0007(13)
C3 0.0168(15) 0.0150(14) 0.0217(15) -0.0019(12) 0.0003(12) -0.0030(12)
C4 0.0162(15) 0.0212(15) 0.0209(15) -0.0033(13) -0.0023(12) -0.0006(13)
C5 0.0142(14) 0.0202(15) 0.0192(14) -0.0007(12) -0.0020(12) 0.0016(13)
C6 0.0107(13) 0.0182(15) 0.0163(14) -0.0004(11) 0.0003(11) 0.0015(11)
C7 0.0136(14) 0.0208(15) 0.0190(14) 0.0000(12) 0.0020(12) -0.0013(12)
C8 0.0111(13) 0.0179(14) 0.0169(14) 0.0034(12) 0.0013(11) -0.0010(12)
C9 0.0136(14) 0.0163(15) 0.0207(15) -0.0002(12) -0.0001(12) 0.0008(12)
C10 0.0248(17) 0.0173(15) 0.0266(17) 0.0028(13) -0.0008(14) -0.0030(13)
C11 0.0174(16) 0.0197(16) 0.0351(19) -0.0036(14) -0.0001(14) 0.0027(13)
C12 0.0141(14) 0.0164(15) 0.0166(14) 0.0034(11) -0.0008(12) 0.0016(12)
C13 0.0124(14) 0.0171(15) 0.0160(14) 0.0007(12) -0.0023(11) 0.0006(11)
C14 0.0128(13) 0.0173(14) 0.0125(13) 0.0004(11) -0.0003(11) 0.0007(12)
C15 0.0181(15) 0.0209(15) 0.0147(14) 0.0007(12) 0.0024(12) -0.0009(12)
C16 0.0100(13) 0.0196(15) 0.0131(13) -0.0021(11) 0.0006(11) 0.0003(12)
C17 0.0141(14) 0.0186(15) 0.0146(14) -0.0011(11) -0.0029(11) 0.0012(12)
C18 0.0186(15) 0.0178(15) 0.0122(13) -0.0017(11) -0.0014(12) 0.0029(12)
C19 0.0137(13) 0.0150(14) 0.0111(13) -0.0003(11) 0.0010(11) 0.0002(12)
C20 0.0201(15) 0.0184(15) 0.0147(14) -0.0006(11) 0.0039(12) 0.0007(13)
C21 0.0115(14) 0.0188(15) 0.0110(13) -0.0005(11) 0.0028(11) 0.0037(12)
C22 0.0152(14) 0.0213(15) 0.0135(13) 0.0017(11) -0.0012(12) 0.0006(12)
C23 0.0157(14) 0.0238(16) 0.0131(13) -0.0021(12) -0.0010(12) -0.0019(13)
C24 0.0149(14) 0.0173(14) 0.0135(14) -0.0020(11) 0.0005(11) -0.0005(12)
C25 0.0159(15) 0.0189(15) 0.0121(13) -0.0038(11) -0.0008(12) 0.0006(13)
C26 0.0162(14) 0.0155(14) 0.0113(13) -0.0010(11) 0.0004(11) -0.0001(12)
C27 0.0170(15) 0.0171(15) 0.0166(14) -0.0006(11) 0.0030(12) -0.0016(12)
C28 0.0242(17) 0.0162(15) 0.0188(15) -0.0004(12) 0.0018(13) -0.0031(13)
C29 0.0332(19) 0.0200(16) 0.0271(17) 0.0022(14) -0.0037(15) -0.0006(15)
C30 0.0290(19) 0.0224(17) 0.0269(18) -0.0010(13) 0.0055(15) -0.0101(15)
C31 0.0233(17) 0.0208(15) 0.0204(16) -0.0052(12) 0.0025(13) -0.0049(13)
C32 0.0197(16) 0.0183(15) 0.0199(15) -0.0063(12) 0.0013(13) -0.0033(13)
C33 0.036(2) 0.051(3) 0.0238(18) 0.0066(17) -0.0024(18) 0.001(2)
Cl1 0.0492(6) 0.0421(6) 0.0529(6) -0.0030(5) 0.0039(5) -0.0082(5)
Cl2 0.0601(7) 0.0474(6) 0.0303(5) -0.0045(4) -0.0042(5) 0.0190(6)
Cl3 0.0499(7) 0.0510(7) 0.0520(7) -0.0032(5) 0.0172(5) -0.0138(6)
O1 0.0409(16) 0.0297(13) 0.0257(13) -0.0059(11) -0.0025(12) -0.0009(12)
O2 0.0222(12) 0.0172(11) 0.0245(11) -0.0049(9) -0.0002(10) -0.0005(10)
O3 0.0338(14) 0.0178(11) 0.0260(12) 0.0048(9) -0.0143(11) 0.0005(11)
O4 0.0126(10) 0.0171(10) 0.0134(9) -0.0019(8) 0.0018(8) 0.0010(8)
O5 0.0155(11) 0.0231(12) 0.0247(11) -0.0061(9) 0.0027(9) 0.0023(10)

loop_
_atom_type_symbol
_atom_type_description
_atom_type_scat_dispersion_real
_atom_type_scat_dispersion_imag
_atom_type_scat_source
C C 0.0181 0.0091 'International Tables Vol C Tables 4.2.6.8 and 6.1.1.4'
H H 0.0000 0.0000 'International Tables Vol C Tables 4.2.6.8 and 6.1.1.4'
Cl Cl 0.3639 0.7018 'International Tables Vol C Tables 4.2.6.8 and 6.1.1.4'
O O 0.0492 0.0322 'International Tables Vol C Tables 4.2.6.8 and 6.1.1.4'

loop_
_geom_angle_atom_site_label_1
_geom_angle_atom_site_label_2
_geom_angle_atom_site_label_3
_geom_angle
C2 C1 H1A 109.5
C2 C1 H1B 109.5
H1A C1 H1B 109.5
C2 C1 H1C 109.5
H1A C1 H1C 109.5
H1B C1 H1C 109.5
O1 C2 O2 124.3(3)
O1 C2 C1 125.3(3)
O2 C2 C1 110.5(3)
O2 C3 C4 109.5(3)
O2 C3 C9 107.1(3)
C4 C3 C9 113.9(3)
O2 C3 H3 108.7
C4 C3 H3 108.7
C9 C3 H3 108.7
C3 C4 C5 110.6(3)
C3 C4 H4A 109.5
C5 C4 H4A 109.5
C3 C4 H4B 109.5
C5 C4 H4B 109.5
H4A C4 H4B 108.1
C4 C5 C6 112.8(3)
C4 C5 H5A 109.0
C6 C5 H5A 109.0
C4 C5 H5B 109.0
C6 C5 H5B 109.0
H5A C5 H5B 107.8
C16 C6 C5 110.9(3)
C16 C6 C7 111.2(3)
C5 C6 C7 107.4(3)
C16 C6 C8 105.3(2)
C5 C6 C8 107.9(2)
C7 C6 C8 114.1(3)
C6 C7 H7A 109.5
C6 C7 H7B 109.5
H7A C7 H7B 109.5
C6 C7 H7C 109.5
H7A C7 H7C 109.5
H7B C7 H7C 109.5
C12 C8 C9 113.5(3)
C12 C8 C6 110.7(3)
C9 C8 C6 116.7(3)
C12 C8 H8 104.9
C9 C8 H8 104.9
C6 C8 H8 104.9
C11 C9 C3 106.7(3)
C11 C9 C10 108.4(3)
C3 C9 C10 112.2(3)
C11 C9 C8 108.0(3)
C3 C9 C8 107.1(3)
C10 C9 C8 114.1(3)
C9 C10 H10A 109.5
C9 C10 H10B 109.5
H10A C10 H10B 109.5
C9 C10 H10C 109.5
H10A C10 H10C 109.5
H10B C10 H10C 109.5
C9 C11 H11A 109.5
C9 C11 H11B 109.5
H11A C11 H11B 109.5
C9 C11 H11C 109.5
H11A C11 H11C 109.5
H11B C11 H11C 109.5
C8 C12 C13 111.7(3)
C8 C12 H12A 109.3
C13 C12 H12A 109.3
C8 C12 H12B 109.3
C13 C12 H12B 109.3
H12A C12 H12B 107.9
C12 C13 C14 113.0(3)
C12 C13 H13A 109.0
C14 C13 H13A 109.0
C12 C13 H13B 109.0
C14 C13 H13B 109.0
H13A C13 H13B 107.8
C16 C14 C13 108.6(2)
C16 C14 C15 110.7(3)
C13 C14 C15 107.4(2)
C16 C14 C21 111.9(2)
C13 C14 C21 111.1(2)
C15 C14 C21 107.0(2)
C14 C15 H15A 109.5
C14 C15 H15B 109.5
H15A C15 H15B 109.5
C14 C15 H15C 109.5
H15A C15 H15C 109.5
H15B C15 H15C 109.5
C17 C16 C14 120.3(3)
C17 C16 C6 120.6(3)
C14 C16 C6 119.0(3)
C16 C17 C18 124.7(3)
C16 C17 H17 117.7
C18 C17 H17 117.7
O3 C18 C17 121.2(3)
O3 C18 C19 122.3(3)
C17 C18 C19 116.2(3)
C18 C19 C20 106.0(2)
C18 C19 C21 104.0(2)
C20 C19 C21 114.5(2)
C18 C19 C26 110.5(2)
C20 C19 C26 112.4(3)
C21 C19 C26 109.0(2)
C19 C20 H20A 109.5
C19 C20 H20B 109.5
H20A C20 H20B 109.5
C19 C20 H20C 109.5
H20A C20 H20C 109.5
H20B C20 H20C 109.5
O4 C21 C22 108.3(2)
O4 C21 C19 103.6(2)
C22 C21 C19 110.1(3)
O4 C21 C14 103.4(2)
C22 C21 C14 113.4(2)
C19 C21 C14 117.0(2)
C21 C22 C23 109.8(3)
C21 C22 H22A 109.7
C23 C22 H22A 109.7
C21 C22 H22B 109.7
C23 C22 H22B 109.7
H22A C22 H22B 108.2
C22 C23 C24 109.9(3)
C22 C23 H23A 109.7
C24 C23 H23A 109.7
C22 C23 H23B 109.7
C24 C23 H23B 109.7
H23A C23 H23B 108.2
C25 C24 C32 112.0(3)
C25 C24 C23 104.5(2)
C32 C24 C23 112.3(3)
C25 C24 C26 106.5(3)
C32 C24 C26 110.4(3)
C23 C24 C26 110.8(3)
O5 C25 O4 119.2(3)
O5 C25 C24 127.9(3)
O4 C25 C24 112.9(3)
C27 C26 C24 109.5(3)
C27 C26 C19 117.1(3)
C24 C26 C19 109.7(2)
C27 C26 H26 106.7
C24 C26 H26 106.7
C19 C26 H26 106.7
C26 C27 C28 111.9(3)
C26 C27 H27A 109.2
C28 C27 H27A 109.2
C26 C27 H27B 109.2
C28 C27 H27B 109.2
H27A C27 H27B 107.9
C30 C28 C29 109.3(3)
C30 C28 C31 108.7(3)
C29 C28 C31 110.4(3)
C30 C28 C27 108.2(3)
C29 C28 C27 110.8(3)
C31 C28 C27 109.3(3)
C28 C29 H29A 109.5
C28 C29 H29B 109.5
H29A C29 H29B 109.5
C28 C29 H29C 109.5
H29A C29 H29C 109.5
H29B C29 H29C 109.5
C28 C30 H30A 109.5
C28 C30 H30B 109.5
H30A C30 H30B 109.5
C28 C30 H30C 109.5
H30A C30 H30C 109.5
H30B C30 H30C 109.5
C32 C31 C28 113.3(3)
C32 C31 H31A 108.9
C28 C31 H31A 108.9
C32 C31 H31B 108.9
C28 C31 H31B 108.9
H31A C31 H31B 107.7
C31 C32 C24 112.1(3)
C31 C32 H32A 109.2
C24 C32 H32A 109.2
C31 C32 H32B 109.2
C24 C32 H32B 109.2
H32A C32 H32B 107.9
Cl2 C33 Cl1 111.2(3)
Cl2 C33 Cl3 108.4(3)
Cl1 C33 Cl3 110.6(3)
Cl2 C33 H33 108.9
Cl1 C33 H33 108.9
Cl3 C33 H33 108.9
C2 O2 C3 117.0(3)
C25 O4 C21 116.5(2)

loop_
_geom_bond_atom_site_label_1
_geom_bond_atom_site_label_2
_geom_bond_distance
C1 C2 1.513(5)
C1 H1A 0.9800
C1 H1B 0.9800
C1 H1C 0.9800
C2 O1 1.196(5)
C2 O2 1.348(4)
C3 O2 1.462(4)
C3 C4 1.510(5)
C3 C9 1.537(5)
C3 H3 1.0000
C4 C5 1.539(4)
C4 H4A 0.9900
C4 H4B 0.9900
C5 C6 1.542(4)
C5 H5A 0.9900
C5 H5B 0.9900
C6 C16 1.540(4)
C6 C7 1.547(4)
C6 C8 1.566(4)
C7 H7A 0.9800
C7 H7B 0.9800
C7 H7C 0.9800
C8 C12 1.522(4)
C8 C9 1.564(4)
C8 H8 1.0000
C9 C11 1.537(4)
C9 C10 1.540(5)
C10 H10A 0.9800
C10 H10B 0.9800
C10 H10C 0.9800
C11 H11A 0.9800
C11 H11B 0.9800
C11 H11C 0.9800
C12 C13 1.528(4)
C12 H12A 0.9900
C12 H12B 0.9900
C13 C14 1.545(4)
C13 H13A 0.9900
C13 H13B 0.9900
C14 C16 1.539(4)
C14 C15 1.547(4)
C14 C21 1.567(4)
C15 H15A 0.9800
C15 H15B 0.9800
C15 H15C 0.9800
C16 C17 1.345(5)
C17 C18 1.468(4)
C17 H17 0.9500
C18 O3 1.228(4)
C18 C19 1.537(4)
C19 C20 1.546(4)
C19 C21 1.550(4)
C19 C26 1.563(4)
C20 H20A 0.9800
C20 H20B 0.9800
C20 H20C 0.9800
C21 O4 1.485(4)
C21 C22 1.532(4)
C22 C23 1.538(4)
C22 H22A 0.9900
C22 H22B 0.9900
C23 C24 1.547(4)
C23 H23A 0.9900
C23 H23B 0.9900
C24 C25 1.505(4)
C24 C32 1.531(4)
C24 C26 1.552(4)
C25 O5 1.205(4)
C25 O4 1.351(4)
C26 C27 1.543(4)
C26 H26 1.0000
C27 C28 1.549(4)
C27 H27A 0.9900
C27 H27B 0.9900
C28 C30 1.535(5)
C28 C29 1.537(5)
C28 C31 1.541(4)
C29 H29A 0.9800
C29 H29B 0.9800
C29 H29C 0.9800
C30 H30A 0.9800
C30 H30B 0.9800
C30 H30C 0.9800
C31 C32 1.526(5)
C31 H31A 0.9900
C31 H31B 0.9900
C32 H32A 0.9900
C32 H32B 0.9900
C33 Cl2 1.747(5)
C33 Cl1 1.760(5)
C33 Cl3 1.765(5)
C33 H33 1.0000
